data_7125308
loop_
_publ_author_name
'Fuentes de Arriba, Angel L.'
'Urbitsch, Felix'
'Dixon, Darren J.'

_publ_section_title
;
 Umpolung synthesis of branched \a-functionalized amines from imines via
 photocatalytic three-component reductive coupling reactions.
;
_journal_issue 100
_journal_name_full 'Chemical communications (Cambridge, England)'
_journal_page_first 14434
_journal_page_last 14437
_journal_paper_doi 10.1039/c6cc09172e
_journal_volume 52
_journal_year 2016
_chemical_formula_moiety 'C22 H25 N1 O5'
_chemical_formula_sum 'C22 H25 N O5'
_chemical_formula_weight 383.44
_chemical_melting_point ?
_space_group_IT_number 14
_space_group_name_Hall '-P 2yn'
_space_group_name_H-M_alt 'P 1 21/n 1'
_symmetry_cell_setting monoclinic
_symmetry_space_group_name_Hall '-P 2yn'
_symmetry_space_group_name_H-M 'P 1 21/n 1'
_atom_sites_solution_hydrogens difmap
_atom_sites_solution_primary other
_audit_creation_date 2016-10-03
_audit_creation_method CRYSTALS_ver_14.61_build_6019
_audit_update_record
;
2016-10-03 deposited with the CCDC.
2016-11-23 downloaded from the CCDC.
;
_cell_angle_alpha 90
_cell_angle_beta 94.598(4)
_cell_angle_gamma 90
_cell_formula_units_Z 4
_cell_length_a 6.2373(3)
_cell_length_b 36.3214(19)
_cell_length_c 8.6667(3)
_cell_measurement_reflns_used 6618
_cell_measurement_temperature 150
_cell_measurement_theta_max 76
_cell_measurement_theta_min 5
_cell_volume 1957.10(16)
_computing_cell_refinement 'CrysAlisPro, (Agilent, 2011)'
_computing_data_collection 'SuperNova, (Oxford Diffraction, 2010)'
_computing_data_reduction 'CrysAlisPro, (Agilent, 2011)'
_computing_molecular_graphics 'CAMERON (Watkin et al., 1996)'
_computing_publication_material 'CRYSTALS (Betteridge et al., 2003)'
_computing_structure_refinement 'CRYSTALS (Betteridge et al., 2003)'
_computing_structure_solution 'Superflip (Palatinus & Chapuis, 2007)'
_diffrn_ambient_temperature 150
_diffrn_measured_fraction_theta_full 0.997
_diffrn_measured_fraction_theta_max 0.990
_diffrn_measurement_device Area
_diffrn_measurement_device_type 'Oxford Diffraction SuperNova'
_diffrn_measurement_method \w
_diffrn_radiation_monochromator graphite
_diffrn_radiation_type 'Cu K\a'
_diffrn_radiation_wavelength 1.54184
_diffrn_reflns_av_R_equivalents 0.049
_diffrn_reflns_limit_h_max 7
_diffrn_reflns_limit_h_min -7
_diffrn_reflns_limit_k_max 45
_diffrn_reflns_limit_k_min -45
_diffrn_reflns_limit_l_max 7
_diffrn_reflns_limit_l_min -10
_diffrn_reflns_number 24541
_diffrn_reflns_theta_full 75.089
_diffrn_reflns_theta_max 76.622
_diffrn_reflns_theta_min 4.870
_diffrn_standards_number 0
_exptl_absorpt_coefficient_mu 0.754
_exptl_absorpt_correction_T_max 0.99
_exptl_absorpt_correction_T_min 0.76
_exptl_absorpt_correction_type multi-scan
_exptl_absorpt_process_details 'CrysAlisPro, (Agilent, 2011)'
_exptl_crystal_colour clear_pale_colourless
_exptl_crystal_density_diffrn 1.301
_exptl_crystal_density_meas ?
_exptl_crystal_density_method 'not measured'
_exptl_crystal_description plate
_exptl_crystal_F_000 816
_exptl_crystal_size_max 0.18
_exptl_crystal_size_mid 0.02
_exptl_crystal_size_min 0.02
_refine_diff_density_max 0.31
_refine_diff_density_min -0.33
_refine_ls_extinction_method None
_refine_ls_goodness_of_fit_ref 0.9350
_refine_ls_hydrogen_treatment constr
_refine_ls_matrix_type full
_refine_ls_number_parameters 253
_refine_ls_number_reflns 4061
_refine_ls_number_restraints 0
_refine_ls_R_factor_all 0.0626
_refine_ls_R_factor_gt 0.0542
_refine_ls_shift/su_max 0.0005968
_refine_ls_shift/su_mean 0.0000558
_refine_ls_structure_factor_coef Fsqd
_refine_ls_weighting_details
;
 Method= Modified Sheldrick 
 w=1/[\s^2^(F^2^) + ( 0.01P)^2^ + 4.77P] 
 ,where P=(max(Fo^2^,0) + 2Fc^2^)/3 
;
_refine_ls_weighting_scheme calc
_refine_ls_wR_factor_all 0.1311
_refine_ls_wR_factor_gt 0.1262
_refine_ls_wR_factor_ref 0.1311
_reflns_limit_h_max 7
_reflns_limit_h_min -7
_reflns_limit_k_max 45
_reflns_limit_k_min 0
_reflns_limit_l_max 10
_reflns_limit_l_min 0
_reflns_number_gt 3425
_reflns_number_total 4064
_reflns_threshold_expression I>2.0\s(I)
_oxford_diffrn_Wilson_B_factor 2.40
_oxford_diffrn_Wilson_scale 0.04
_oxford_refine_ls_r_factor_ref 0.0626
_oxford_refine_ls_scale 5.21(9)
_oxford_reflns_number_all 4061
_oxford_reflns_threshold_expression_ref I>-3.0\s(I)
_oxford_structure_analysis_title 030djd16
_cod_data_source_file c6cc09172e2.cif
_cod_data_source_block 16
_cod_depositor_comments
;
The following automatic conversions were performed:

data item '_chemical_melting_point' value 'not measured' was changed
to '?' -- the value is undefined or not given.

data item '_atom_sites_solution_primary' value 'Other' was changed to
'other' in accordance with the
/home/saulius/struct/COD-crude-data/automatic-downloads/DataCite-retrospective/RSC/depositions/lib/dictionaries/cif_core.dic
dictionary named 'cif_core.dic' version 2.4.2 last updated on
2011-04-26.

data item '_exptl_crystal_density_meas' value 'not measured' was
changed to '?' -- the value is perceived as not measured.

Automatic conversion script
Id: cif_fix_values 6909 2019-04-08 15:41:33Z antanas 
;
_cod_original_sg_symbol_H-M 'P 1 21/n 1 '
_cod_original_formula_sum 'C22 H25 N1 O5'
_cod_database_code 7125308

loop_
_symmetry_equiv_pos_as_xyz
x,y,z
-x,-y,-z
-x+1/2,y+1/2,-z+1/2
x+1/2,-y+1/2,z+1/2

loop_
_atom_site_label
_atom_site_type_symbol
_atom_site_fract_x
_atom_site_fract_y
_atom_site_fract_z
_atom_site_U_iso_or_equiv
_atom_site_occupancy
_atom_site_adp_type
_atom_site_refinement_flags_posn
C1 C 0.1187(4) 0.61213(6) 0.1241(3) 0.0239 1.0000 Uani .
C2 C 0.1313(4) 0.58692(7) -0.0182(3) 0.0280 1.0000 Uani .
C3 C 0.1256(4) 0.60753(7) -0.1685(3) 0.0259 1.0000 Uani .
C4 C -0.0410(4) 0.60739(8) -0.2737(3) 0.0336 1.0000 Uani .
C5 C 0.3289(4) 0.62647(7) -0.2006(3) 0.0269 1.0000 Uani .
O6 O 0.4979(3) 0.62148(6) -0.1243(2) 0.0388 1.0000 Uani .
O7 O 0.3081(3) 0.64881(5) -0.3238(2) 0.0335 1.0000 Uani .
C8 C 0.5025(4) 0.66624(8) -0.3704(3) 0.0352 1.0000 Uani .
C9 C 0.5541(6) 0.70029(11) -0.2808(4) 0.0617 1.0000 Uani .
N10 N -0.0976(3) 0.62688(6) 0.1266(2) 0.0253 1.0000 Uani .
C11 C -0.1338(4) 0.65896(6) 0.2097(3) 0.0234 1.0000 Uani .
C12 C -0.3213(4) 0.67949(7) 0.1763(3) 0.0262 1.0000 Uani .
C13 C -0.3621(4) 0.71151(7) 0.2561(3) 0.0287 1.0000 Uani .
C14 C -0.2152(4) 0.72369(7) 0.3739(3) 0.0289 1.0000 Uani .
C15 C -0.0291(4) 0.70341(7) 0.4100(3) 0.0312 1.0000 Uani .
C16 C 0.0116(4) 0.67154(7) 0.3296(3) 0.0281 1.0000 Uani .
O17 O -0.2378(3) 0.75484(5) 0.4623(2) 0.0379 1.0000 Uani .
C18 C -0.4285(5) 0.77603(9) 0.4296(4) 0.0491 1.0000 Uani .
C19 C 0.1887(4) 0.59032(6) 0.2695(3) 0.0236 1.0000 Uani .
C20 C 0.0452(4) 0.56857(7) 0.3436(3) 0.0264 1.0000 Uani .
C21 C 0.1142(4) 0.54817(7) 0.4736(3) 0.0268 1.0000 Uani .
C22 C 0.3299(4) 0.54891(6) 0.5302(3) 0.0244 1.0000 Uani .
C23 C 0.4745(4) 0.57008(7) 0.4551(3) 0.0262 1.0000 Uani .
C24 C 0.4048(4) 0.59077(7) 0.3256(3) 0.0270 1.0000 Uani .
C25 C 0.3980(4) 0.52762(7) 0.6726(3) 0.0264 1.0000 Uani .
O26 O 0.2781(3) 0.51118(6) 0.7505(2) 0.0400 1.0000 Uani .
O27 O 0.6125(3) 0.52890(5) 0.7051(2) 0.0312 1.0000 Uani .
C28 C 0.6955(4) 0.50887(8) 0.8408(3) 0.0360 1.0000 Uani .
H11 H 0.2219 0.6328 0.1151 0.0280 1.0000 Uiso R
H22 H 0.2670 0.5731 -0.0044 0.0341 1.0000 Uiso R
H21 H 0.0115 0.5694 -0.0205 0.0341 1.0000 Uiso R
H41 H -0.0344 0.6204 -0.3690 0.0399 1.0000 Uiso R
H42 H -0.1674 0.5942 -0.2561 0.0405 1.0000 Uiso R
H81 H 0.4762 0.6725 -0.4807 0.0418 1.0000 Uiso R
H82 H 0.6232 0.6489 -0.3574 0.0427 1.0000 Uiso R
H92 H 0.6793 0.7124 -0.3170 0.0922 1.0000 Uiso R
H91 H 0.4305 0.7168 -0.2902 0.0939 1.0000 Uiso R
H93 H 0.5840 0.6943 -0.1732 0.0929 1.0000 Uiso R
H121 H -0.4231 0.6712 0.0977 0.0312 1.0000 Uiso R
H131 H -0.4904 0.7249 0.2297 0.0349 1.0000 Uiso R
H151 H 0.0687 0.7115 0.4899 0.0382 1.0000 Uiso R
H161 H 0.1403 0.6583 0.3549 0.0339 1.0000 Uiso R
H181 H -0.4253 0.7963 0.5025 0.0736 1.0000 Uiso R
H183 H -0.4326 0.7855 0.3236 0.0735 1.0000 Uiso R
H182 H -0.5537 0.7604 0.4422 0.0736 1.0000 Uiso R
H201 H -0.1003 0.5675 0.3048 0.0323 1.0000 Uiso R
H211 H 0.0154 0.5338 0.5245 0.0320 1.0000 Uiso R
H231 H 0.6211 0.5708 0.4916 0.0306 1.0000 Uiso R
H241 H 0.5044 0.6050 0.2751 0.0321 1.0000 Uiso R
H283 H 0.8505 0.5087 0.8404 0.0537 1.0000 Uiso R
H282 H 0.6529 0.5209 0.9332 0.0534 1.0000 Uiso R
H281 H 0.6419 0.4836 0.8355 0.0535 1.0000 Uiso R
H101 H -0.1753 0.6254 0.0397 0.0301 1.0000 Uiso R

loop_
_atom_site_aniso_label
_atom_site_aniso_U_11
_atom_site_aniso_U_22
_atom_site_aniso_U_33
_atom_site_aniso_U_23
_atom_site_aniso_U_13
_atom_site_aniso_U_12
C1 0.0226(11) 0.0287(12) 0.0205(11) 0.0005(9) 0.0028(9) -0.0004(9)
C2 0.0311(12) 0.0299(12) 0.0231(12) -0.0020(10) 0.0027(9) -0.0005(10)
C3 0.0263(12) 0.0297(12) 0.0219(11) -0.0037(9) 0.0026(9) 0.0015(9)
C4 0.0297(13) 0.0440(15) 0.0272(12) -0.0026(11) 0.0023(10) 0.0006(11)
C5 0.0270(12) 0.0342(13) 0.0194(11) -0.0026(9) 0.0013(9) 0.0028(10)
O6 0.0236(9) 0.0618(13) 0.0302(9) 0.0086(9) -0.0025(7) 0.0012(8)
O7 0.0287(9) 0.0432(10) 0.0282(9) 0.0080(8) -0.0006(7) -0.0032(8)
C8 0.0301(13) 0.0472(16) 0.0289(13) 0.0047(11) 0.0066(10) -0.0014(11)
C9 0.071(2) 0.074(2) 0.0430(18) -0.0125(17) 0.0221(17) -0.036(2)
N10 0.0211(9) 0.0340(11) 0.0202(9) -0.0024(8) -0.0026(7) 0.0013(8)
C11 0.0218(11) 0.0300(12) 0.0187(10) 0.0015(9) 0.0035(8) -0.0019(9)
C12 0.0228(11) 0.0342(13) 0.0211(11) 0.0028(9) -0.0002(9) -0.0005(9)
C13 0.0240(12) 0.0350(13) 0.0272(12) 0.0024(10) 0.0017(9) 0.0042(10)
C14 0.0308(13) 0.0317(13) 0.0247(12) -0.0021(10) 0.0055(10) 0.0027(10)
C15 0.0285(13) 0.0385(14) 0.0256(12) -0.0048(10) -0.0035(10) 0.0010(10)
C16 0.0218(11) 0.0370(13) 0.0247(12) -0.0013(10) -0.0024(9) 0.0044(9)
O17 0.0400(11) 0.0381(10) 0.0357(10) -0.0097(8) 0.0037(8) 0.0081(8)
C18 0.0490(18) 0.0454(17) 0.0536(19) -0.0122(14) 0.0081(15) 0.0161(14)
C19 0.0235(11) 0.0270(11) 0.0204(11) -0.0015(9) 0.0023(9) 0.0018(9)
C20 0.0212(11) 0.0331(13) 0.0251(12) 0.0001(9) 0.0037(9) -0.0007(9)
C21 0.0248(11) 0.0312(12) 0.0253(12) 0.0012(9) 0.0078(9) -0.0020(9)
C22 0.0259(11) 0.0266(11) 0.0213(11) -0.0012(9) 0.0048(9) 0.0018(9)
C23 0.0206(11) 0.0335(12) 0.0244(11) 0.0000(9) 0.0010(9) -0.0003(9)
C24 0.0236(11) 0.0332(13) 0.0247(11) 0.0031(10) 0.0044(9) -0.0034(9)
C25 0.0275(12) 0.0283(12) 0.0237(12) -0.0012(9) 0.0047(9) 0.0013(9)
O26 0.0329(10) 0.0523(12) 0.0356(10) 0.0162(9) 0.0075(8) -0.0012(9)
O27 0.0289(9) 0.0362(10) 0.0282(9) 0.0078(7) -0.0006(7) 0.0010(7)
C28 0.0364(14) 0.0408(15) 0.0298(13) 0.0080(11) -0.0030(11) 0.0032(11)

loop_
_atom_type_symbol
_atom_type_scat_dispersion_real
_atom_type_scat_dispersion_imag
_atom_type_scat_Cromer_Mann_a1
_atom_type_scat_Cromer_Mann_b1
_atom_type_scat_Cromer_Mann_a2
_atom_type_scat_Cromer_Mann_b2
_atom_type_scat_Cromer_Mann_a3
_atom_type_scat_Cromer_Mann_b3
_atom_type_scat_Cromer_Mann_a4
_atom_type_scat_Cromer_Mann_b4
_atom_type_scat_Cromer_Mann_c
_atom_type_scat_source
C 0.0181 0.0091 2.3100 20.8439 1.0200 10.2075 1.5886 0.5687 0.8650 51.6512 0.2156 'International Tables Vol C 4.2.6.8 and 6.1.1.4'
H 0.0000 0.0000 0.4930 10.5109 0.3229 26.1257 0.1402 3.1424 0.0408 57.7998 0.0030 'International Tables Vol C 4.2.6.8 and 6.1.1.4'
N 0.0311 0.0180 12.2126 0.0057 3.1322 9.8933 2.0125 28.9975 1.1663 0.5826 -11.5290 'International Tables Vol C 4.2.6.8 and 6.1.1.4'
O 0.0492 0.0322 3.0485 13.2771 2.2868 5.7011 1.5463 0.3239 0.8670 32.9089 0.2508 'International Tables Vol C 4.2.6.8 and 6.1.1.4'

loop_
_geom_angle_atom_site_label_1
_geom_angle_atom_site_label_2
_geom_angle_atom_site_label_3
_geom_angle
_geom_angle_publ_flag
C2 C1 N10 109.70(19) yes
C2 C1 C19 108.86(19) yes
N10 C1 C19 112.61(18) yes
C2 C1 H11 108.1 no
N10 C1 H11 109.2 no
C19 C1 H11 108.3 no
C1 C2 C3 113.5(2) yes
C1 C2 H22 107.7 no
C3 C2 H22 108.7 no
C1 C2 H21 108.3 no
C3 C2 H21 109.9 no
H22 C2 H21 108.6 no
C2 C3 C4 123.9(2) yes
C2 C3 C5 115.6(2) yes
C4 C3 C5 120.4(2) yes
C3 C4 H41 120.4 no
C3 C4 H42 120.6 no
H41 C4 H42 119.0 no
C3 C5 O6 123.0(2) yes
C3 C5 O7 113.6(2) yes
O6 C5 O7 123.4(2) yes
C5 O7 C8 117.1(2) yes
O7 C8 C9 111.6(2) yes
O7 C8 H81 107.1 no
C9 C8 H81 109.1 no
O7 C8 H82 109.8 no
C9 C8 H82 110.1 no
H81 C8 H82 109.1 no
C8 C9 H92 110.8 no
C8 C9 H91 109.5 no
H92 C9 H91 110.2 no
C8 C9 H93 109.6 no
H92 C9 H93 108.5 no
H91 C9 H93 108.2 no
C1 N10 C11 120.22(19) yes
C1 N10 H101 114.8 no
C11 N10 H101 113.6 no
N10 C11 C12 120.3(2) yes
N10 C11 C16 122.2(2) yes
C12 C11 C16 117.5(2) yes
C11 C12 C13 121.9(2) yes
C11 C12 H121 119.0 no
C13 C12 H121 119.1 no
C12 C13 C14 119.8(2) yes
C12 C13 H131 119.7 no
C14 C13 H131 120.5 no
C13 C14 C15 119.1(2) yes
C13 C14 O17 125.4(2) yes
C15 C14 O17 115.5(2) yes
C14 C15 C16 120.9(2) yes
C14 C15 H151 119.1 no
C16 C15 H151 120.0 no
C11 C16 C15 120.8(2) yes
C11 C16 H161 119.5 no
C15 C16 H161 119.6 no
C14 O17 C18 116.9(2) yes
O17 C18 H181 107.9 no
O17 C18 H183 109.5 no
H181 C18 H183 110.1 no
O17 C18 H182 109.0 no
H181 C18 H182 110.0 no
H183 C18 H182 110.3 no
C1 C19 C20 121.7(2) yes
C1 C19 C24 119.1(2) yes
C20 C19 C24 119.0(2) yes
C19 C20 C21 120.6(2) yes
C19 C20 H201 119.7 no
C21 C20 H201 119.6 no
C20 C21 C22 120.2(2) yes
C20 C21 H211 120.2 no
C22 C21 H211 119.6 no
C21 C22 C23 119.4(2) yes
C21 C22 C25 119.0(2) yes
C23 C22 C25 121.6(2) yes
C22 C23 C24 120.4(2) yes
C22 C23 H231 120.5 no
C24 C23 H231 119.1 no
C19 C24 C23 120.3(2) yes
C19 C24 H241 119.9 no
C23 C24 H241 119.8 no
C22 C25 O26 125.0(2) yes
C22 C25 O27 111.6(2) yes
O26 C25 O27 123.4(2) yes
C25 O27 C28 116.0(2) yes
O27 C28 H283 107.1 no
O27 C28 H282 110.0 no
H283 C28 H282 110.3 no
O27 C28 H281 109.6 no
H283 C28 H281 109.5 no
H282 C28 H281 110.4 no

loop_
_geom_bond_atom_site_label_1
_geom_bond_atom_site_label_2
_geom_bond_distance
_geom_bond_publ_flag
C1 C2 1.543(3) yes
C1 N10 1.453(3) yes
C1 C19 1.522(3) yes
C1 H11 0.997 no
C2 C3 1.500(3) yes
C2 H22 0.984 no
C2 H21 0.980 no
C3 C4 1.327(3) yes
C3 C5 1.488(3) yes
C4 H41 0.956 no
C4 H42 0.945 no
C5 O6 1.212(3) yes
C5 O7 1.339(3) yes
O7 C8 1.453(3) yes
C8 C9 1.482(4) yes
C8 H81 0.984 no
C8 H82 0.981 no
C9 H92 0.971 no
C9 H91 0.975 no
C9 H93 0.961 no
N10 C11 1.398(3) yes
N10 H101 0.864 no
C11 C12 1.397(3) yes
C11 C16 1.400(3) yes
C12 C13 1.387(3) yes
C12 H121 0.942 no
C13 C14 1.389(3) yes
C13 H131 0.949 no
C14 C15 1.389(3) yes
C14 O17 1.380(3) yes
C15 C16 1.385(3) yes
C15 H151 0.933 no
C16 H161 0.946 no
O17 C18 1.426(3) yes
C18 H181 0.969 no
C18 H183 0.980 no
C18 H182 0.979 no
C19 C20 1.389(3) yes
C19 C24 1.396(3) yes
C20 C21 1.388(3) yes
C20 H201 0.944 no
C21 C22 1.395(3) yes
C21 H211 0.943 no
C22 C23 1.386(3) yes
C22 C25 1.489(3) yes
C23 C24 1.391(3) yes
C23 H231 0.944 no
C24 H241 0.943 no
C25 O26 1.205(3) yes
C25 O27 1.346(3) yes
O27 C28 1.443(3) yes
C28 H283 0.967 no
C28 H282 0.969 no
C28 H281 0.975 no

loop_
_geom_hbond_atom_site_label_D
_geom_hbond_atom_site_label_H
_geom_hbond_atom_site_label_A
_geom_hbond_site_symmetry_A
_geom_hbond_angle_DHA
_geom_hbond_distance_DH
_geom_hbond_distance_HA
_geom_hbond_distance_DA
_geom_hbond_publ_flag
C9 H92 O17 1_654 137 0.97 2.54 3.321(4) yes
N10 H101 O6 1_455 156 0.86 2.39 3.202(4) yes
